data_7025523
loop_
_publ_author_name
'Bowmaker, Graham A.'
'Pakawatchai, Chaveng'
'Saithong, Saowanit'
'Skelton, Brian W.'
'White, Allan H.'

_publ_section_title
;
 Structural and spectroscopic studies of some adducts of silver(I) halides
 with thiourea and N-ethyl substituted thioureas.
;
_journal_issue 18
_journal_name_full 'Dalton transactions (Cambridge, England : 2003)'
_journal_page_first 4391
_journal_page_last 4404
_journal_paper_doi 10.1039/c001398f
_journal_volume 39
_journal_year 2010
_chemical_formula_moiety 'C4 H16 Ag3 Cl2 N8 S4, N O3, H2 O'
_chemical_formula_sum 'C4 H18 Ag3 Cl2 N9 O4 S4'
_chemical_formula_weight 779.02
_chemical_name_systematic
;
?
;
_space_group_IT_number 14
_symmetry_cell_setting monoclinic
_symmetry_space_group_name_Hall '-P 2ybc'
_symmetry_space_group_name_H-M 'P 1 21/c 1'
_atom_sites_solution_hydrogens geom
_atom_sites_solution_primary direct
_atom_sites_solution_secondary difmap
_audit_creation_date 2009-09-15T09:18:05-00:00
_audit_creation_method 'WinGX routine CIF_UPDATE'
_cell_angle_alpha 90
_cell_angle_beta 98.057(9)
_cell_angle_gamma 90
_cell_formula_units_Z 4
_cell_length_a 24.306(3)
_cell_length_b 11.1677(9)
_cell_length_c 7.7507(6)
_cell_measurement_reflns_used 2761
_cell_measurement_temperature 100(2)
_cell_measurement_theta_max 66.9733
_cell_measurement_theta_min 3.6659
_cell_volume 2083.1(3)
_computing_cell_refinement
;
CrysAlis RED, Oxford Diffraction Ltd.,
Version 1.171.32.29 (release 10-06-2008 CrysAlis171 .NET)
(compiled Jun 10 2008,16:49:55)
;
_computing_data_collection
;
CrysAlis CCD, Oxford Diffraction Ltd.,
Version 1.171.32.29 (release 10-06-2008 CrysAlis171 .NET)
(compiled Jun 10 2008,16:49:55)
;
_computing_data_reduction
;
CrysAlis RED, Oxford Diffraction Ltd.,
Version 1.171.32.29 (release 10-06-2008 CrysAlis171 .NET)
(compiled Jun 10 2008,16:49:55)
;
_computing_molecular_graphics 'OrtepII (Johnson, C. K. (1976)'
_computing_publication_material 'WinGX Farrugia, L. J. (1999)'
_computing_structure_refinement 'SHELXL-97 (Sheldrick, 2008)'
_diffrn_ambient_temperature 100(2)
_diffrn_detector_area_resol_mean 10.4738
_diffrn_measured_fraction_theta_full 0.992
_diffrn_measured_fraction_theta_max 0.969
_diffrn_measurement_device_type 'Oxford Diffraction Gemini ultra, Ruby'
_diffrn_measurement_method '\w scans'
_diffrn_orient_matrix_UB_11 0.0735603791
_diffrn_orient_matrix_UB_12 -0.1179762383
_diffrn_orient_matrix_UB_13 -0.0198643563
_diffrn_orient_matrix_UB_21 -0.0523431492
_diffrn_orient_matrix_UB_22 0.0387459259
_diffrn_orient_matrix_UB_23 -0.0608382596
_diffrn_orient_matrix_UB_31 0.1793479983
_diffrn_orient_matrix_UB_32 0.059860771
_diffrn_orient_matrix_UB_33 0.0003054977
_diffrn_radiation_monochromator graphite
_diffrn_radiation_type CuK\a
_diffrn_radiation_wavelength 1.54178
_diffrn_reflns_av_R_equivalents 0.1378
_diffrn_reflns_av_unetI/netI 0.0886
_diffrn_reflns_limit_h_max 28
_diffrn_reflns_limit_h_min -28
_diffrn_reflns_limit_k_max 13
_diffrn_reflns_limit_k_min -13
_diffrn_reflns_limit_l_max 9
_diffrn_reflns_limit_l_min -8
_diffrn_reflns_number 18916
_diffrn_reflns_theta_full 67.25
_diffrn_reflns_theta_max 68.46
_diffrn_reflns_theta_min 3.67
_exptl_absorpt_coefficient_mu 28.824
_exptl_absorpt_correction_T_max 1
_exptl_absorpt_correction_T_min 0.67559
_exptl_absorpt_correction_type analytical
_exptl_absorpt_process_details
;
CrysAlisPro, Oxford Diffraction Ltd.,
Version 1.171.33.41 (release 06-05-2009 CrysAlis171 .NET)
(compiled May 6 2009,17:20:42)
Analytical numeric absorption correction using a multifaceted crystal
model based on expressions derived by R.C. Clark & J.S. Reid.
(Clark, R. C. & Reid, J. S. (1995). Acta Cryst. A51, 887-897)

;
_exptl_crystal_colour colourless
_exptl_crystal_density_diffrn 2.484
_exptl_crystal_density_method 'not measured'
_exptl_crystal_description needle
_exptl_crystal_F_000 1504
_exptl_crystal_size_max 0.24
_exptl_crystal_size_mid 0.03
_exptl_crystal_size_min 0.01
_refine_diff_density_max 2.897
_refine_diff_density_min -1.835
_refine_diff_density_rms 0.268
_refine_ls_extinction_method none
_refine_ls_goodness_of_fit_ref 1.051
_refine_ls_hydrogen_treatment constr
_refine_ls_matrix_type full
_refine_ls_number_parameters 235
_refine_ls_number_reflns 3716
_refine_ls_number_restraints 0
_refine_ls_restrained_S_all 1.051
_refine_ls_R_factor_all 0.1198
_refine_ls_R_factor_gt 0.0776
_refine_ls_shift/su_max 0
_refine_ls_shift/su_mean 0
_refine_ls_structure_factor_coef Fsqd
_refine_ls_weighting_details 'calc w=1/[\s^2^(Fo^2^)+(0.1149P)^2^+7.3170P] where P=(Fo^2^+2Fc^2^)/3'
_refine_ls_weighting_scheme calc
_refine_ls_wR_factor_gt 0.1947
_refine_ls_wR_factor_ref 0.2144
_reflns_number_gt 2331
_reflns_number_total 3716
_reflns_threshold_expression I>2\s(I)
_cod_data_source_file c001398f.txt
_cod_data_source_block gb0945b
_cod_original_sg_symbol_Hall -p_2ybc
_cod_database_code 7025523

loop_
_symmetry_equiv_pos_as_xyz
'x, y, z'
'-x, y+1/2, -z+1/2'
'-x, -y, -z'
'x, -y-1/2, z-1/2'

loop_
_atom_site_label
_atom_site_type_symbol
_atom_site_fract_x
_atom_site_fract_y
_atom_site_fract_z
_atom_site_U_iso_or_equiv
_atom_site_adp_type
_atom_site_occupancy
_atom_site_symmetry_multiplicity
_atom_site_calc_flag
_atom_site_refinement_flags
Ag1 Ag 0.29545(6) 0.40521(11) 0.60997(14) 0.0369(4) Uani 1 1 d .
Ag2 Ag 0.37331(7) 0.67413(11) 0.62113(17) 0.0544(5) Uani 1 1 d .
Ag3 Ag 0.20312(6) 0.71593(11) 0.38690(15) 0.0373(4) Uani 1 1 d .
Cl1 Cl 0.27965(18) 0.2129(3) 0.8010(4) 0.0347(9) Uani 1 1 d .
Cl2 Cl 0.44671(17) 0.7995(3) 0.8313(4) 0.0320(8) Uani 1 1 d .
S1 S 0.39466(18) 0.4584(3) 0.6666(5) 0.0323(9) Uani 1 1 d .
C1 C 0.4129(7) 0.4416(14) 0.8921(17) 0.029(3) Uani 1 1 d .
N11 N 0.4004(7) 0.3431(12) 0.9715(16) 0.041(4) Uani 1 1 d .
H11A H 0.4091 0.3365 1.0852 0.049 Uiso 1 1 calc R
H11B H 0.3835 0.2839 0.9108 0.049 Uiso 1 1 calc R
N12 N 0.4381(6) 0.5285(11) 0.9851(17) 0.035(3) Uani 1 1 d .
H12A H 0.4465 0.5205 1.0987 0.043 Uiso 1 1 calc R
H12B H 0.4467 0.595 0.934 0.043 Uiso 1 1 calc R
S2 S 0.30234(17) 0.7972(3) 0.4409(4) 0.0297(8) Uani 1 1 d .
C2 C 0.2975(6) 0.9282(12) 0.5605(18) 0.023(3) Uani 1 1 d .
N21 N 0.3314(6) 0.9534(11) 0.7017(16) 0.032(3) Uani 1 1 d .
H21A H 0.328 1.0214 0.7565 0.038 Uiso 1 1 calc R
H21B H 0.3577 0.9024 0.742 0.038 Uiso 1 1 calc R
N22 N 0.2587(6) 1.0078(12) 0.5049(15) 0.035(3) Uani 1 1 d .
H22A H 0.2564 1.075 0.5627 0.042 Uiso 1 1 calc R
H22B H 0.2351 0.9935 0.4101 0.042 Uiso 1 1 calc R
S3 S 0.15351(18) 0.8472(3) 0.5948(5) 0.0333(9) Uani 1 1 d .
C3 C 0.0870(8) 0.7819(15) 0.5533(19) 0.036(4) Uani 1 1 d .
N31 N 0.0478(7) 0.8486(13) 0.478(2) 0.048(4) Uani 1 1 d .
H31A H 0.0145 0.8186 0.4468 0.058 Uiso 1 1 calc R
H31B H 0.0543 0.9245 0.4581 0.058 Uiso 1 1 calc R
N32 N 0.0793(6) 0.6679(13) 0.5862(19) 0.043(4) Uani 1 1 d .
H32A H 0.0464 0.6351 0.5564 0.052 Uiso 1 1 calc R
H32B H 0.107 0.6245 0.6379 0.052 Uiso 1 1 calc R
S4 S 0.20466(19) 0.5117(3) 0.5739(5) 0.0348(9) Uani 1 1 d .
C4 C 0.1596(8) 0.4000(14) 0.488(2) 0.039(4) Uani 1 1 d .
N41 N 0.1207(7) 0.4228(14) 0.352(2) 0.053(4) Uani 1 1 d .
H41A H 0.0962 0.3675 0.3149 0.064 Uiso 1 1 calc R
H41B H 0.1197 0.4931 0.3008 0.064 Uiso 1 1 calc R
N42 N 0.1588(7) 0.2929(13) 0.5593(19) 0.048(4) Uani 1 1 d .
H42A H 0.1334 0.2404 0.5173 0.058 Uiso 1 1 calc R
H42B H 0.1837 0.2739 0.6489 0.058 Uiso 1 1 calc R
N1 N 0.0475(7) 0.1344(14) 0.2639(19) 0.046(4) Uani 1 1 d .
O11 O 0.0809(5) 0.0985(11) 0.3922(17) 0.049(3) Uani 1 1 d .
O12 O 0.0193(7) 0.0637(11) 0.170(2) 0.065(4) Uani 1 1 d .
O13 O 0.0437(6) 0.2439(12) 0.236(2) 0.061(4) Uani 1 1 d .
O1 O 0.4614(5) 0.3793(11) 1.3099(14) 0.041(3) Uani 1 1 d .

loop_
_atom_site_aniso_label
_atom_site_aniso_U_11
_atom_site_aniso_U_22
_atom_site_aniso_U_33
_atom_site_aniso_U_23
_atom_site_aniso_U_13
_atom_site_aniso_U_12
Ag1 0.0494(8) 0.0361(7) 0.0238(6) 0.0022(5) 0.0004(5) -0.0010(5)
Ag2 0.0876(12) 0.0292(7) 0.0380(7) -0.0068(5) -0.0210(7) 0.0139(7)
Ag3 0.0469(8) 0.0344(7) 0.0297(6) -0.0059(5) 0.0022(5) -0.0019(6)
Cl1 0.059(3) 0.0245(18) 0.0193(16) -0.0002(13) 0.0019(16) -0.0002(17)
Cl2 0.047(2) 0.0279(18) 0.0205(16) -0.0026(13) 0.0017(15) -0.0009(16)
S1 0.050(3) 0.0260(19) 0.0215(17) -0.0052(14) 0.0064(16) -0.0009(17)
C1 0.046(10) 0.034(8) 0.011(6) -0.004(6) 0.013(6) 0.008(7)
N11 0.075(11) 0.026(7) 0.019(6) 0.007(5) 0.001(7) 0.000(7)
N12 0.050(9) 0.023(6) 0.032(7) 0.005(5) 0.001(6) 0.004(6)
S2 0.046(2) 0.0241(18) 0.0192(16) -0.0015(14) 0.0042(16) -0.0006(16)
C2 0.029(8) 0.020(7) 0.023(7) 0.001(5) 0.009(6) -0.002(6)
N21 0.042(8) 0.028(7) 0.024(6) -0.003(5) -0.002(6) 0.003(6)
N22 0.054(9) 0.031(7) 0.017(6) -0.008(5) -0.001(6) 0.004(6)
S3 0.043(2) 0.029(2) 0.0279(19) -0.0012(15) 0.0039(17) -0.0005(16)
C3 0.052(11) 0.037(9) 0.019(7) 0.002(6) 0.004(7) -0.002(8)
N31 0.051(10) 0.037(8) 0.054(10) 0.002(7) -0.001(8) 0.005(7)
N32 0.034(8) 0.049(9) 0.043(8) -0.005(7) -0.008(6) 0.004(7)
S4 0.053(3) 0.0222(18) 0.0269(18) 0.0010(14) -0.0015(17) -0.0003(17)
C4 0.073(13) 0.027(8) 0.021(8) -0.003(6) 0.019(8) -0.006(8)
N41 0.051(10) 0.035(8) 0.067(11) 0.018(7) -0.013(8) -0.011(7)
N42 0.071(12) 0.030(8) 0.042(8) 0.013(6) 0.004(8) -0.006(7)
N1 0.062(11) 0.039(9) 0.038(8) -0.004(7) 0.008(8) 0.000(8)
O11 0.045(8) 0.048(7) 0.049(7) 0.015(6) -0.016(6) -0.006(6)
O12 0.089(12) 0.029(7) 0.068(9) -0.009(6) -0.022(8) 0.009(7)
O13 0.063(10) 0.042(8) 0.069(10) 0.006(7) -0.021(8) -0.004(7)
O1 0.048(8) 0.051(7) 0.025(6) 0.009(5) 0.005(5) 0.003(6)

loop_
_atom_type_symbol
_atom_type_description
_atom_type_scat_dispersion_real
_atom_type_scat_dispersion_imag
_atom_type_scat_source
C C 0.0181 0.0091 'International Tables Vol C Tables 4.2.6.8 and 6.1.1.4'
H H 0 0 'International Tables Vol C Tables 4.2.6.8 and 6.1.1.4'
N N 0.0311 0.018 'International Tables Vol C Tables 4.2.6.8 and 6.1.1.4'
S S 0.3331 0.5567 'International Tables Vol C Tables 4.2.6.8 and 6.1.1.4'
Cl Cl 0.3639 0.7018 'International Tables Vol C Tables 4.2.6.8 and 6.1.1.4'
Ag Ag 0.1306 4.282 'International Tables Vol C Tables 4.2.6.8 and 6.1.1.4'
O O 0.0492 0.0322 'International Tables Vol C Tables 4.2.6.8 and 6.1.1.4'

loop_
_geom_angle_atom_site_label_1
_geom_angle_atom_site_label_2
_geom_angle_atom_site_label_3
_geom_angle
_geom_angle_site_symmetry_1
_geom_angle_site_symmetry_3
S1 Ag1 S4 137.37(13) . .
S1 Ag1 Cl1 108.00(13) . .
S4 Ag1 Cl1 104.64(14) . .
S1 Ag1 Cl1 106.77(13) . 4_565
S4 Ag1 Cl1 96.87(13) . 4_565
Cl1 Ag1 Cl1 94.88(6) . 4_565
S2 Ag2 S1 137.26(14) . .
S2 Ag2 Cl2 114.22(13) . .
S1 Ag2 Cl2 108.50(13) . .
S3 Ag3 S2 124.74(13) 4_575 .
S3 Ag3 S3 120.77(17) 4_575 .
S2 Ag3 S3 101.98(13) . .
S3 Ag3 S4 102.44(12) 4_575 .
S2 Ag3 S4 105.69(13) . .
S3 Ag3 S4 96.70(13) . .
Ag1 Cl1 Ag1 150.20(16) . 4_566
C1 S1 Ag1 104.8(6) . .
C1 S1 Ag2 105.3(5) . .
Ag1 S1 Ag2 91.66(15) . .
N12 C1 N11 118.9(13) . .
N12 C1 S1 120.2(12) . .
N11 C1 S1 120.9(12) . .
C1 N11 H11A 120 . .
C1 N11 H11B 120 . .
H11A N11 H11B 120 . .
C1 N12 H12A 120 . .
C1 N12 H12B 120 . .
H12A N12 H12B 120 . .
C2 S2 Ag2 105.0(5) . .
C2 S2 Ag3 104.6(5) . .
Ag2 S2 Ag3 117.49(15) . .
N21 C2 N22 117.8(13) . .
N21 C2 S2 123.0(11) . .
N22 C2 S2 119.2(11) . .
C2 N21 H21A 120 . .
C2 N21 H21B 120 . .
H21A N21 H21B 120 . .
C2 N22 H22A 120 . .
C2 N22 H22B 120 . .
H22A N22 H22B 120 . .
C3 S3 Ag3 111.1(5) . 4_576
C3 S3 Ag3 98.5(6) . .
Ag3 S3 Ag3 101.22(15) 4_576 .
N31 C3 N32 122.3(17) . .
N31 C3 S3 116.5(14) . .
N32 C3 S3 121.1(14) . .
C3 N31 H31A 120 . .
C3 N31 H31B 120 . .
H31A N31 H31B 120 . .
C3 N32 H32A 120 . .
C3 N32 H32B 120 . .
H32A N32 H32B 120 . .
C4 S4 Ag1 101.7(6) . .
C4 S4 Ag3 116.2(6) . .
Ag1 S4 Ag3 114.16(17) . .
N42 C4 N41 116.9(16) . .
N42 C4 S4 122.5(15) . .
N41 C4 S4 120.4(12) . .
C4 N41 H41A 120 . .
C4 N41 H41B 120 . .
H41A N41 H41B 120 . .
C4 N42 H42A 120 . .
C4 N42 H42B 120 . .
H42A N42 H42B 120 . .
O12 N1 O13 121.0(16) . .
O12 N1 O11 120.8(15) . .
O13 N1 O11 118.2(15) . .

loop_
_geom_bond_atom_site_label_1
_geom_bond_atom_site_label_2
_geom_bond_distance
_geom_bond_site_symmetry_2
Ag1 S1 2.463(5) .
Ag1 S4 2.488(5) .
Ag1 Cl1 2.667(4) .
Ag1 Cl1 2.713(4) 4_565
Ag2 S2 2.478(4) .
Ag2 S1 2.479(4) .
Ag2 Cl2 2.643(4) .
Ag3 S3 2.513(4) 4_575
Ag3 S2 2.556(4) .
Ag3 S3 2.597(4) .
Ag3 S4 2.700(4) .
Cl1 Ag1 2.713(4) 4_566
S1 C1 1.752(14) .
C1 N12 1.31(2) .
C1 N11 1.32(2) .
N11 H11A 0.88 .
N11 H11B 0.88 .
N12 H12A 0.88 .
N12 H12B 0.88 .
S2 C2 1.745(14) .
C2 N21 1.306(19) .
C2 N22 1.32(2) .
N21 H21A 0.88 .
N21 H21B 0.88 .
N22 H22A 0.88 .
N22 H22B 0.88 .
S3 C3 1.762(18) .
S3 Ag3 2.513(4) 4_576
C3 N31 1.28(2) .
C3 N32 1.32(2) .
N31 H31A 0.88 .
N31 H31B 0.88 .
N32 H32A 0.88 .
N32 H32B 0.88 .
S4 C4 1.730(18) .
C4 N42 1.32(2) .
C4 N41 1.34(2) .
N41 H41A 0.88 .
N41 H41B 0.88 .
N42 H42A 0.88 .
N42 H42B 0.88 .
N1 O12 1.22(2) .
N1 O13 1.24(2) .
N1 O11 1.26(2) .

loop_
_geom_hbond_atom_site_label_D
_geom_hbond_atom_site_label_H
_geom_hbond_atom_site_label_A
_geom_hbond_distance_DH
_geom_hbond_distance_HA
_geom_hbond_distance_DA
_geom_hbond_angle_DHA
_geom_hbond_site_symmetry_A
N11 H11B Cl1 0.88 2.67 3.376(16) 138.2 .
N11 H11A O1 0.88 2.06 2.855(18) 149.2 .
N12 H12A O1 0.88 2.27 3.007(17) 141.7 .
N12 H12B Cl2 0.88 2.42 3.270(13) 162.8 .
N12 H12A Cl2 0.88 2.7 3.283(14) 124.8 4_576
N21 H21B Cl2 0.88 2.46 3.320(14) 165.4 .
N21 H21A Cl1 0.88 2.49 3.293(14) 152.5 1_565
N22 H22A Cl1 0.88 2.41 3.232(13) 155.6 1_565
N31 H31A O13 0.88 2.04 2.84(2) 150.7 2
N31 H31B O11 0.88 2.13 3.00(2) 171.1 1_565
N32 H32A O12 0.88 2.34 3.12(2) 146.8 2
N32 H32A O12 0.88 2.51 3.08(2) 123.3 4_566
N42 H42B Cl1 0.88 2.55 3.375(17) 155.5 .
N41 H41A O13 0.88 1.92 2.80(2) 178.5 .
N42 H42A O11 0.88 2.18 3.05(2) 170.9 .
